data_7218083
loop_
_publ_author_name
'Campos, Jose Jesus'
'Baez, Alberto'
'Cruz, Adriana'
'Baldenebro, Adrian'
'H\"opfl, Herbert'
'Glossman-Mitnik, Daniel'
'Parra, Miguel'
'Soto, Valent\'in Miranda'

_publ_section_title
;
 Synthesis, structure, characterization and photophysical properties of
 copper(I) complexes containing polypyridyl ligands
;
_journal_name_full 'RSC Advances'
_journal_paper_doi 10.1039/C4RA06512C
_journal_year 2014
_chemical_formula_moiety 'C54 H42 Cu N6 P2, N O3, H2 O'
_chemical_formula_sum 'C54 H44 Cu N7 O4 P2'
_chemical_formula_weight 980.44
_chemical_name_systematic
; 
 ? 
;
_space_group_IT_number 2
_symmetry_cell_setting triclinic
_symmetry_space_group_name_Hall '-P 1'
_symmetry_space_group_name_H-M 'P -1'
_atom_sites_solution_hydrogens geom
_atom_sites_solution_primary direct
_atom_sites_solution_secondary difmap
_audit_creation_method SHELXL-97
_cell_angle_alpha 86.290(2)
_cell_angle_beta 73.060(2)
_cell_angle_gamma 70.947(2)
_cell_formula_units_Z 2
_cell_length_a 10.7485(16)
_cell_length_b 14.948(2)
_cell_length_c 16.371(3)
_cell_measurement_reflns_used 6357
_cell_measurement_temperature 100(2)
_cell_measurement_theta_max 28.27
_cell_measurement_theta_min 2.60
_cell_volume 2377.0(6)
_computing_cell_refinement 'Bruker SAINT'
_computing_data_collection 'Bruker SMART'
_computing_data_reduction 'Bruker SAINT'
_computing_molecular_graphics 'Bruker SHELXTL'
_computing_publication_material 'Bruker SHELXTL'
_computing_structure_refinement 'SHELXL-97 (Sheldrick, 1997)'
_computing_structure_solution 'SHELXS-97 (Sheldrick, 1990)'
_diffrn_ambient_temperature 100(2)
_diffrn_measured_fraction_theta_full 0.996
_diffrn_measured_fraction_theta_max 0.996
_diffrn_measurement_device_type 'CCD area detector'
_diffrn_measurement_method 'phi and omega scans'
_diffrn_radiation_monochromator graphite
_diffrn_radiation_source 'fine-focus sealed tube'
_diffrn_radiation_type MoK\a
_diffrn_radiation_wavelength 0.71073
_diffrn_reflns_av_R_equivalents 0.0361
_diffrn_reflns_av_sigmaI/netI 0.0423
_diffrn_reflns_limit_h_max 12
_diffrn_reflns_limit_h_min -12
_diffrn_reflns_limit_k_max 17
_diffrn_reflns_limit_k_min -17
_diffrn_reflns_limit_l_max 19
_diffrn_reflns_limit_l_min -19
_diffrn_reflns_number 22415
_diffrn_reflns_theta_full 25.00
_diffrn_reflns_theta_max 25.00
_diffrn_reflns_theta_min 1.91
_exptl_absorpt_coefficient_mu 0.582
_exptl_absorpt_correction_T_max 0.79
_exptl_absorpt_correction_T_min 0.77
_exptl_absorpt_correction_type multi-scan
_exptl_absorpt_process_details SADABS
_exptl_crystal_colour orange
_exptl_crystal_density_diffrn 1.370
_exptl_crystal_density_method 'not measured'
_exptl_crystal_description 'rectangular prism'
_exptl_crystal_F_000 1016
_exptl_crystal_size_max 0.48
_exptl_crystal_size_mid 0.45
_exptl_crystal_size_min 0.42
_refine_diff_density_max 1.055
_refine_diff_density_min -0.490
_refine_diff_density_rms 0.085
_refine_ls_extinction_method none
_refine_ls_goodness_of_fit_ref 1.135
_refine_ls_hydrogen_treatment mixed
_refine_ls_matrix_type full
_refine_ls_number_parameters 619
_refine_ls_number_reflns 8341
_refine_ls_number_restraints 2
_refine_ls_restrained_S_all 1.134
_refine_ls_R_factor_all 0.0583
_refine_ls_R_factor_gt 0.0529
_refine_ls_shift/su_max 0.001
_refine_ls_shift/su_mean 0.000
_refine_ls_structure_factor_coef Fsqd
_refine_ls_weighting_details 'calc w=1/[\s^2^(Fo^2^)+(0.0681P)^2^+1.9062P] where P=(Fo^2^+2Fc^2^)/3'
_refine_ls_weighting_scheme calc
_refine_ls_wR_factor_gt 0.1285
_refine_ls_wR_factor_ref 0.1316
_reflns_number_gt 7641
_reflns_number_total 8341
_reflns_threshold_expression >2sigma(I)
_cod_data_source_file c4ra06512c2.cif
_cod_data_source_block 10vivim
_cod_depositor_comments
;
The following automatic conversions were performed:

'_symmetry_cell_setting' value 'Triclinic' changed to 'triclinic'
according to
/usr/data/users/saulius/crontab/automatic-downloads/rss-feeds/RSC/lib/dictionaries/cif_core.dic
dictionary named 'cif_core.dic' version 2.4.2 from 2011-04-26.

Automatic conversion script
Id: cif_fix_values 2281 2013-09-26 08:29:07Z andrius 
;
_cod_original_sg_symbol_H-M P-1
_cod_database_code 7218083

loop_
_symmetry_equiv_pos_as_xyz
'x, y, z'
'-x, -y, -z'

loop_
_atom_site_label
_atom_site_type_symbol
_atom_site_fract_x
_atom_site_fract_y
_atom_site_fract_z
_atom_site_U_iso_or_equiv
_atom_site_adp_type
_atom_site_occupancy
_atom_site_symmetry_multiplicity
_atom_site_calc_flag
_atom_site_refinement_flags
Cu1 Cu 0.63498(3) 0.26499(2) 0.25505(2) 0.01343(12) Uani 1 1 d .
P1 P 0.42541(7) 0.36050(5) 0.24178(5) 0.01381(17) Uani 1 1 d .
P2 P 0.84547(7) 0.27023(5) 0.18061(4) 0.01277(17) Uani 1 1 d .
N1 N 0.5842(2) 0.13901(16) 0.30126(14) 0.0129(5) Uani 1 1 d .
N2 N 0.4470(2) 0.09204(16) 0.42936(15) 0.0152(5) Uani 1 1 d .
N3 N 0.4923(2) 0.01492(16) 0.29589(15) 0.0148(5) Uani 1 1 d .
N4 N 0.5914(2) 0.28326(16) 0.39000(14) 0.0147(5) Uani 1 1 d .
N5 N 0.3268(3) -0.09175(17) 0.37684(16) 0.0191(5) Uani 1 1 d .
N6 N 0.7391(2) 0.09162(17) 0.13131(15) 0.0175(5) Uani 1 1 d .
C1 C 0.5200(3) 0.14625(19) 0.38625(17) 0.0138(6) Uani 1 1 d .
C2 C 0.4314(3) 0.02960(19) 0.38066(17) 0.0138(6) Uani 1 1 d .
C3 C 0.5714(3) 0.06808(19) 0.26012(18) 0.0138(6) Uani 1 1 d .
C4 C 0.5278(3) 0.22419(19) 0.43614(17) 0.0139(6) Uani 1 1 d .
C5 C 0.4655(3) 0.2359(2) 0.52426(18) 0.0185(6) Uani 1 1 d .
H5 H 0.4188 0.1942 0.5541 0.022 Uiso 1 1 calc R
C6 C 0.4737(3) 0.3104(2) 0.56725(19) 0.0229(7) Uani 1 1 d .
H6 H 0.4336 0.3200 0.6273 0.027 Uiso 1 1 calc R
C7 C 0.5415(3) 0.3705(2) 0.52067(19) 0.0228(7) Uani 1 1 d .
H7 H 0.5502 0.4210 0.5485 0.027 Uiso 1 1 calc R
C8 C 0.5964(3) 0.3555(2) 0.43263(19) 0.0193(6) Uani 1 1 d .
H8 H 0.6396 0.3982 0.4010 0.023 Uiso 1 1 calc R
C9 C 0.3341(3) -0.0230(2) 0.42349(18) 0.0157(6) Uani 1 1 d .
C10 C 0.2530(3) 0.0021(2) 0.50775(19) 0.0198(6) Uani 1 1 d .
H10 H 0.2619 0.0502 0.5386 0.024 Uiso 1 1 calc R
C11 C 0.1594(3) -0.0446(2) 0.5454(2) 0.0247(7) Uani 1 1 d .
H11 H 0.1032 -0.0292 0.6026 0.030 Uiso 1 1 calc R
C12 C 0.1491(3) -0.1144(2) 0.4982(2) 0.0268(7) Uani 1 1 d .
H12 H 0.0848 -0.1469 0.5219 0.032 Uiso 1 1 calc R
C13 C 0.2349(3) -0.1354(2) 0.4153(2) 0.0245(7) Uani 1 1 d .
H13 H 0.2281 -0.1839 0.3837 0.029 Uiso 1 1 calc R
C14 C 0.6469(3) 0.04713(19) 0.16672(17) 0.0140(6) Uani 1 1 d .
C15 C 0.6177(3) -0.0160(2) 0.12150(19) 0.0176(6) Uani 1 1 d .
H15 H 0.5521 -0.0462 0.1491 0.021 Uiso 1 1 calc R
C16 C 0.6872(3) -0.0333(2) 0.03513(19) 0.0214(7) Uani 1 1 d .
H16 H 0.6681 -0.0745 0.0021 0.026 Uiso 1 1 calc R
C17 C 0.7850(3) 0.0106(2) -0.00230(19) 0.0212(7) Uani 1 1 d .
H17 H 0.8351 -0.0008 -0.0610 0.025 Uiso 1 1 calc R
C18 C 0.8076(3) 0.0716(2) 0.04842(19) 0.0210(7) Uani 1 1 d .
H18 H 0.8755 0.1008 0.0228 0.025 Uiso 1 1 calc R
C19 C 0.3963(3) 0.4881(2) 0.24875(18) 0.0165(6) Uani 1 1 d .
C20 C 0.5125(3) 0.5180(2) 0.22344(19) 0.0205(7) Uani 1 1 d .
H20 H 0.6015 0.4722 0.2068 0.025 Uiso 1 1 calc R
C21 C 0.4990(3) 0.6137(2) 0.22248(19) 0.0228(7) Uani 1 1 d .
H21 H 0.5783 0.6331 0.2045 0.027 Uiso 1 1 calc R
C22 C 0.3694(4) 0.6810(2) 0.2479(2) 0.0267(7) Uani 1 1 d .
H22 H 0.3602 0.7464 0.2460 0.032 Uiso 1 1 calc R
C23 C 0.2526(3) 0.6529(2) 0.2761(2) 0.0255(7) Uani 1 1 d .
H23 H 0.1642 0.6990 0.2954 0.031 Uiso 1 1 calc R
C24 C 0.2658(3) 0.5570(2) 0.2760(2) 0.0220(7) Uani 1 1 d .
H24 H 0.1861 0.5380 0.2945 0.026 Uiso 1 1 calc R
C25 C 0.3779(3) 0.3436(2) 0.14563(18) 0.0159(6) Uani 1 1 d .
C26 C 0.4673(3) 0.2696(2) 0.08792(19) 0.0220(7) Uani 1 1 d .
H26 H 0.5483 0.2293 0.1000 0.026 Uiso 1 1 calc R
C27 C 0.4396(4) 0.2538(2) 0.0125(2) 0.0279(7) Uani 1 1 d .
H27 H 0.5015 0.2031 -0.0260 0.033 Uiso 1 1 calc R
C28 C 0.3213(3) 0.3124(2) -0.0055(2) 0.0268(7) Uani 1 1 d .
H28 H 0.3018 0.3017 -0.0564 0.032 Uiso 1 1 calc R
C29 C 0.2310(3) 0.3870(2) 0.0511(2) 0.0275(8) Uani 1 1 d .
H29 H 0.1506 0.4274 0.0383 0.033 Uiso 1 1 calc R
C30 C 0.2581(3) 0.4026(2) 0.1266(2) 0.0225(7) Uani 1 1 d .
H30 H 0.1956 0.4531 0.1652 0.027 Uiso 1 1 calc R
C31 C 0.2882(3) 0.3396(2) 0.33120(18) 0.0156(6) Uani 1 1 d .
C32 C 0.2408(3) 0.2648(2) 0.3233(2) 0.0195(6) Uani 1 1 d .
H32 H 0.2692 0.2326 0.2696 0.023 Uiso 1 1 calc R
C33 C 0.1527(3) 0.2365(2) 0.3930(2) 0.0211(7) Uani 1 1 d .
H33 H 0.1209 0.1859 0.3863 0.025 Uiso 1 1 calc R
C34 C 0.1113(3) 0.2827(2) 0.4724(2) 0.0276(8) Uani 1 1 d .
H34 H 0.0530 0.2629 0.5204 0.033 Uiso 1 1 calc R
C35 C 0.1563(3) 0.3587(3) 0.4808(2) 0.0281(8) Uani 1 1 d .
H35 H 0.1262 0.3914 0.5345 0.034 Uiso 1 1 calc R
C36 C 0.2446(3) 0.3867(2) 0.41147(19) 0.0232(7) Uani 1 1 d .
H36 H 0.2757 0.4376 0.4182 0.028 Uiso 1 1 calc R
C37 C 0.8805(3) 0.3739(2) 0.21276(19) 0.0156(6) Uani 1 1 d .
C38 C 0.9049(3) 0.3742(2) 0.29225(19) 0.0198(6) Uani 1 1 d .
H38 H 0.9130 0.3192 0.3255 0.024 Uiso 1 1 calc R
C39 C 0.9173(3) 0.4548(2) 0.3229(2) 0.0264(7) Uani 1 1 d .
H39 H 0.9361 0.4536 0.3762 0.032 Uiso 1 1 calc R
C40 C 0.9027(3) 0.5366(2) 0.2766(2) 0.0277(8) Uani 1 1 d .
H40 H 0.9089 0.5918 0.2987 0.033 Uiso 1 1 calc R
C41 C 0.8790(3) 0.5370(2) 0.1975(2) 0.0273(7) Uani 1 1 d .
H41 H 0.8696 0.5927 0.1652 0.033 Uiso 1 1 calc R
C42 C 0.8687(3) 0.4565(2) 0.1649(2) 0.0205(7) Uani 1 1 d .
H42 H 0.8537 0.4573 0.1105 0.025 Uiso 1 1 calc R
C43 C 0.8783(3) 0.2806(2) 0.06419(18) 0.0154(6) Uani 1 1 d .
C44 C 0.7676(3) 0.3295(2) 0.03197(19) 0.0214(7) Uani 1 1 d .
H44 H 0.6790 0.3573 0.0704 0.026 Uiso 1 1 calc R
C45 C 0.7864(3) 0.3377(2) -0.0560(2) 0.0268(7) Uani 1 1 d .
H45 H 0.7114 0.3720 -0.0771 0.032 Uiso 1 1 calc R
C46 C 0.9159(3) 0.2952(2) -0.1127(2) 0.0279(8) Uani 1 1 d .
H46 H 0.9283 0.2996 -0.1726 0.033 Uiso 1 1 calc R
C47 C 1.0270(3) 0.2464(2) -0.0822(2) 0.0247(7) Uani 1 1 d .
H47 H 1.1151 0.2180 -0.1210 0.030 Uiso 1 1 calc R
C48 C 1.0079(3) 0.2397(2) 0.00577(18) 0.0193(6) Uani 1 1 d .
H48 H 1.0840 0.2068 0.0265 0.023 Uiso 1 1 calc R
C49 C 0.9933(3) 0.17102(19) 0.19481(17) 0.0132(6) Uani 1 1 d .
C50 C 1.1261(3) 0.1779(2) 0.17356(18) 0.0155(6) Uani 1 1 d .
H50 H 1.1415 0.2351 0.1521 0.019 Uiso 1 1 calc R
C51 C 1.2357(3) 0.1007(2) 0.18397(18) 0.0182(6) Uani 1 1 d .
H51 H 1.3257 0.1053 0.1684 0.022 Uiso 1 1 calc R
C52 C 1.2142(3) 0.0174(2) 0.21689(18) 0.0199(7) Uani 1 1 d .
H52 H 1.2889 -0.0345 0.2247 0.024 Uiso 1 1 calc R
C53 C 1.0823(3) 0.0100(2) 0.23862(18) 0.0190(6) Uani 1 1 d .
H53 H 1.0673 -0.0471 0.2610 0.023 Uiso 1 1 calc R
C54 C 0.9718(3) 0.0867(2) 0.22744(17) 0.0162(6) Uani 1 1 d .
H54 H 0.8823 0.0814 0.2421 0.019 Uiso 1 1 calc R
N7 N 0.8697(3) 0.83893(18) 0.31602(16) 0.0236(6) Uani 1 1 d .
O1 O 0.9689(2) 0.83570(16) 0.34334(14) 0.0279(5) Uani 1 1 d .
O2 O 0.7970(3) 0.91685(18) 0.29701(18) 0.0462(7) Uani 1 1 d .
O3 O 0.8433(3) 0.76450(18) 0.30835(17) 0.0415(7) Uani 1 1 d .
O4 O 0.6111(3) 0.79026(17) 0.24087(16) 0.0326(6) Uani 1 1 d D
H4A H 0.542(3) 0.833(2) 0.270(2) 0.049 Uiso 1 1 d D
H4B H 0.674(3) 0.794(3) 0.260(3) 0.049 Uiso 1 1 d D

loop_
_atom_site_aniso_label
_atom_site_aniso_U_11
_atom_site_aniso_U_22
_atom_site_aniso_U_33
_atom_site_aniso_U_23
_atom_site_aniso_U_13
_atom_site_aniso_U_12
Cu1 0.01145(19) 0.01592(19) 0.01485(19) 0.00121(13) -0.00708(14) -0.00415(14)
P1 0.0119(4) 0.0162(4) 0.0160(4) 0.0010(3) -0.0079(3) -0.0046(3)
P2 0.0111(4) 0.0152(4) 0.0141(4) 0.0011(3) -0.0079(3) -0.0033(3)
N1 0.0095(12) 0.0166(12) 0.0143(12) 0.0014(9) -0.0082(9) -0.0023(10)
N2 0.0125(12) 0.0167(12) 0.0170(12) -0.0001(10) -0.0087(10) -0.0014(10)
N3 0.0138(12) 0.0168(12) 0.0149(12) 0.0012(9) -0.0069(10) -0.0040(10)
N4 0.0122(12) 0.0186(12) 0.0145(12) -0.0003(10) -0.0072(10) -0.0033(10)
N5 0.0197(13) 0.0216(13) 0.0194(13) 0.0014(10) -0.0093(11) -0.0077(11)
N6 0.0151(13) 0.0217(13) 0.0166(12) -0.0009(10) -0.0048(10) -0.0067(11)
C1 0.0110(14) 0.0160(14) 0.0142(14) 0.0022(11) -0.0076(11) -0.0009(11)
C2 0.0114(14) 0.0130(13) 0.0170(14) 0.0019(11) -0.0076(11) -0.0008(11)
C3 0.0080(13) 0.0159(14) 0.0173(14) 0.0006(11) -0.0078(11) 0.0002(11)
C4 0.0111(14) 0.0167(14) 0.0154(14) 0.0018(11) -0.0098(11) -0.0012(12)
C5 0.0226(16) 0.0193(15) 0.0162(15) 0.0022(12) -0.0102(12) -0.0063(13)
C6 0.0288(18) 0.0243(16) 0.0147(15) -0.0011(12) -0.0080(13) -0.0055(14)
C7 0.0313(18) 0.0208(15) 0.0197(16) -0.0039(12) -0.0118(14) -0.0081(14)
C8 0.0234(16) 0.0178(15) 0.0217(15) 0.0012(12) -0.0129(13) -0.0074(13)
C9 0.0142(15) 0.0160(14) 0.0179(14) 0.0017(11) -0.0111(12) -0.0006(12)
C10 0.0193(16) 0.0216(16) 0.0200(15) 0.0004(12) -0.0078(13) -0.0067(13)
C11 0.0217(17) 0.0267(17) 0.0212(16) 0.0019(13) -0.0007(13) -0.0071(14)
C12 0.0224(17) 0.0304(18) 0.0304(18) 0.0070(14) -0.0069(14) -0.0140(14)
C13 0.0259(18) 0.0258(17) 0.0270(17) -0.0002(13) -0.0105(14) -0.0125(14)
C14 0.0132(14) 0.0125(13) 0.0164(14) 0.0015(11) -0.0081(12) -0.0014(11)
C15 0.0153(15) 0.0174(14) 0.0217(15) -0.0001(12) -0.0075(12) -0.0052(12)
C16 0.0221(17) 0.0225(16) 0.0213(16) -0.0064(12) -0.0075(13) -0.0070(13)
C17 0.0214(16) 0.0256(16) 0.0155(15) -0.0045(12) -0.0036(12) -0.0067(13)
C18 0.0199(16) 0.0272(17) 0.0190(15) 0.0001(13) -0.0032(12) -0.0135(14)
C19 0.0188(15) 0.0168(14) 0.0186(15) 0.0022(12) -0.0135(12) -0.0051(12)
C20 0.0175(16) 0.0214(16) 0.0232(16) -0.0006(12) -0.0082(13) -0.0047(13)
C21 0.0256(17) 0.0260(17) 0.0209(16) 0.0000(13) -0.0067(13) -0.0134(14)
C22 0.042(2) 0.0186(16) 0.0235(17) 0.0010(13) -0.0154(15) -0.0099(15)
C23 0.0259(18) 0.0237(17) 0.0261(17) -0.0019(13) -0.0168(14) 0.0017(14)
C24 0.0192(16) 0.0241(16) 0.0261(17) 0.0007(13) -0.0140(13) -0.0048(13)
C25 0.0152(15) 0.0231(15) 0.0161(14) 0.0046(12) -0.0099(12) -0.0109(12)
C26 0.0197(16) 0.0244(16) 0.0245(16) 0.0013(13) -0.0119(13) -0.0058(13)
C27 0.0323(19) 0.0340(19) 0.0216(16) -0.0032(14) -0.0083(14) -0.0150(16)
C28 0.0305(19) 0.044(2) 0.0182(16) 0.0062(14) -0.0132(14) -0.0235(16)
C29 0.0199(17) 0.041(2) 0.0273(17) 0.0118(15) -0.0166(14) -0.0104(15)
C30 0.0174(16) 0.0294(17) 0.0222(16) 0.0021(13) -0.0098(13) -0.0061(14)
C31 0.0097(14) 0.0199(15) 0.0182(15) 0.0026(12) -0.0090(12) -0.0022(12)
C32 0.0148(15) 0.0218(15) 0.0235(16) 0.0016(12) -0.0110(12) -0.0034(12)
C33 0.0157(15) 0.0217(16) 0.0291(17) 0.0073(13) -0.0131(13) -0.0054(13)
C34 0.0161(16) 0.039(2) 0.0245(17) 0.0153(15) -0.0045(13) -0.0081(14)
C35 0.0224(17) 0.044(2) 0.0156(16) -0.0027(14) -0.0072(13) -0.0055(15)
C36 0.0223(17) 0.0300(17) 0.0212(16) -0.0012(13) -0.0124(13) -0.0079(14)
C37 0.0068(13) 0.0175(14) 0.0236(15) -0.0034(12) -0.0064(11) -0.0027(11)
C38 0.0156(15) 0.0221(16) 0.0238(16) 0.0004(12) -0.0100(13) -0.0047(13)
C39 0.0203(17) 0.0290(18) 0.0331(18) -0.0090(14) -0.0155(14) -0.0032(14)
C40 0.0187(17) 0.0232(17) 0.044(2) -0.0093(15) -0.0116(15) -0.0069(14)
C41 0.0203(17) 0.0206(16) 0.045(2) 0.0076(14) -0.0137(15) -0.0090(14)
C42 0.0169(16) 0.0236(16) 0.0269(17) 0.0044(13) -0.0123(13) -0.0098(13)
C43 0.0160(15) 0.0172(14) 0.0166(14) 0.0032(11) -0.0075(12) -0.0082(12)
C44 0.0170(16) 0.0269(16) 0.0221(16) 0.0033(13) -0.0098(13) -0.0065(13)
C45 0.0228(17) 0.0369(19) 0.0240(17) 0.0074(14) -0.0157(14) -0.0071(15)
C46 0.0287(19) 0.041(2) 0.0173(16) 0.0055(14) -0.0117(14) -0.0123(16)
C47 0.0195(16) 0.0366(19) 0.0189(16) 0.0032(13) -0.0058(13) -0.0102(14)
C48 0.0169(15) 0.0242(16) 0.0195(15) 0.0035(12) -0.0097(12) -0.0069(13)
C49 0.0125(14) 0.0180(14) 0.0115(13) 0.0005(11) -0.0089(11) -0.0031(12)
C50 0.0151(15) 0.0188(15) 0.0155(14) -0.0007(11) -0.0090(12) -0.0050(12)
C51 0.0133(15) 0.0265(16) 0.0159(14) -0.0036(12) -0.0075(12) -0.0041(13)
C52 0.0185(16) 0.0236(16) 0.0137(14) -0.0012(12) -0.0097(12) 0.0033(13)
C53 0.0211(16) 0.0192(15) 0.0161(14) 0.0011(12) -0.0064(12) -0.0047(13)
C54 0.0141(15) 0.0223(15) 0.0124(14) -0.0008(11) -0.0055(11) -0.0043(12)
N7 0.0247(15) 0.0208(14) 0.0216(14) -0.0024(11) -0.0041(11) -0.0043(12)
O1 0.0212(12) 0.0289(12) 0.0336(13) 0.0072(10) -0.0128(10) -0.0050(10)
O2 0.0492(17) 0.0307(14) 0.0610(18) -0.0053(12) -0.0401(15) 0.0070(12)
O3 0.0575(18) 0.0348(14) 0.0411(15) 0.0000(11) -0.0128(13) -0.0274(13)
O4 0.0433(16) 0.0262(13) 0.0298(13) -0.0042(10) -0.0077(12) -0.0147(12)

loop_
_atom_type_symbol
_atom_type_description
_atom_type_scat_dispersion_real
_atom_type_scat_dispersion_imag
_atom_type_scat_source
C C 0.0033 0.0016 'International Tables Vol C Tables 4.2.6.8 and 6.1.1.4'
H H 0.0000 0.0000 'International Tables Vol C Tables 4.2.6.8 and 6.1.1.4'
N N 0.0061 0.0033 'International Tables Vol C Tables 4.2.6.8 and 6.1.1.4'
O O 0.0106 0.0060 'International Tables Vol C Tables 4.2.6.8 and 6.1.1.4'
P P 0.1023 0.0942 'International Tables Vol C Tables 4.2.6.8 and 6.1.1.4'
Cu Cu 0.3201 1.2651 'International Tables Vol C Tables 4.2.6.8 and 6.1.1.4'

loop_
_geom_angle_atom_site_label_1
_geom_angle_atom_site_label_2
_geom_angle_atom_site_label_3
_geom_angle
N4 Cu1 N1 78.22(9)
N4 Cu1 P2 113.55(7)
N1 Cu1 P2 125.95(6)
N4 Cu1 P1 97.87(7)
N1 Cu1 P1 99.93(6)
P2 Cu1 P1 127.66(3)
C19 P1 C31 104.68(13)
C19 P1 C25 104.77(13)
C31 P1 C25 104.14(13)
C19 P1 Cu1 114.97(10)
C31 P1 Cu1 108.87(9)
C25 P1 Cu1 118.11(10)
C43 P2 C49 104.94(13)
C43 P2 C37 103.13(13)
C49 P2 C37 102.07(13)
C43 P2 Cu1 116.46(9)
C49 P2 Cu1 116.28(9)
C37 P2 Cu1 112.20(9)
C1 N1 C3 113.9(2)
C1 N1 Cu1 111.92(18)
C3 N1 Cu1 131.57(18)
C1 N2 C2 114.8(2)
C3 N3 C2 115.8(2)
C8 N4 C4 117.3(2)
C8 N4 Cu1 127.64(19)
C4 N4 Cu1 113.83(18)
C13 N5 C9 116.5(3)
C18 N6 C14 117.0(2)
N2 C1 N1 125.9(3)
N2 C1 C4 117.0(2)
N1 C1 C4 117.1(2)
N2 C2 N3 124.4(3)
N2 C2 C9 117.1(2)
N3 C2 C9 118.4(2)
N3 C3 N1 124.7(2)
N3 C3 C14 115.8(2)
N1 C3 C14 119.5(2)
N4 C4 C5 123.3(3)
N4 C4 C1 115.9(2)
C5 C4 C1 120.7(3)
C6 C5 C4 118.3(3)
C7 C6 C5 118.8(3)
C6 C7 C8 118.9(3)
N4 C8 C7 123.2(3)
N5 C9 C10 123.1(3)
N5 C9 C2 117.4(2)
C10 C9 C2 119.4(3)
C11 C10 C9 118.8(3)
C10 C11 C12 118.9(3)
C13 C12 C11 118.3(3)
N5 C13 C12 124.4(3)
N6 C14 C15 123.6(3)
N6 C14 C3 117.2(2)
C15 C14 C3 119.3(3)
C16 C15 C14 118.3(3)
C15 C16 C17 119.0(3)
C16 C17 C18 118.4(3)
N6 C18 C17 123.7(3)
C20 C19 C24 118.5(3)
C20 C19 P1 117.2(2)
C24 C19 P1 124.2(2)
C21 C20 C19 120.8(3)
C22 C21 C20 120.0(3)
C21 C22 C23 120.2(3)
C24 C23 C22 119.9(3)
C23 C24 C19 120.5(3)
C26 C25 C30 118.5(3)
C26 C25 P1 118.0(2)
C30 C25 P1 123.5(2)
C25 C26 C27 121.2(3)
C28 C27 C26 119.8(3)
C27 C28 C29 119.9(3)
C28 C29 C30 120.4(3)
C29 C30 C25 120.2(3)
C32 C31 C36 118.6(3)
C32 C31 P1 118.7(2)
C36 C31 P1 122.0(2)
C33 C32 C31 121.2(3)
C34 C33 C32 119.9(3)
C33 C34 C35 119.4(3)
C36 C35 C34 120.7(3)
C35 C36 C31 120.2(3)
C38 C37 C42 118.7(3)
C38 C37 P2 118.5(2)
C42 C37 P2 122.4(2)
C39 C38 C37 120.3(3)
C40 C39 C38 121.0(3)
C39 C40 C41 119.2(3)
C40 C41 C42 120.7(3)
C41 C42 C37 120.1(3)
C48 C43 C44 118.3(3)
C48 C43 P2 123.1(2)
C44 C43 P2 118.5(2)
C45 C44 C43 120.8(3)
C46 C45 C44 119.8(3)
C47 C46 C45 120.4(3)
C46 C47 C48 119.5(3)
C47 C48 C43 121.2(3)
C54 C49 C50 119.3(3)
C54 C49 P2 118.9(2)
C50 C49 P2 121.8(2)
C51 C50 C49 120.1(3)
C52 C51 C50 120.5(3)
C51 C52 C53 119.8(3)
C52 C53 C54 120.1(3)
C49 C54 C53 120.2(3)
O2 N7 O3 120.3(3)
O2 N7 O1 119.5(3)
O3 N7 O1 120.2(3)

loop_
_geom_bond_atom_site_label_1
_geom_bond_atom_site_label_2
_geom_bond_distance
Cu1 N4 2.137(2)
Cu1 N1 2.160(2)
Cu1 P2 2.2597(8)
Cu1 P1 2.3032(8)
P1 C19 1.834(3)
P1 C31 1.844(3)
P1 C25 1.846(3)
P2 C43 1.840(3)
P2 C49 1.846(3)
P2 C37 1.851(3)
N1 C1 1.355(4)
N1 C3 1.355(4)
N2 C1 1.338(4)
N2 C2 1.346(4)
N3 C3 1.337(4)
N3 C2 1.349(4)
N4 C8 1.346(4)
N4 C4 1.351(4)
N5 C13 1.343(4)
N5 C9 1.355(4)
N6 C18 1.342(4)
N6 C14 1.344(4)
C1 C4 1.502(4)
C2 C9 1.497(4)
C3 C14 1.506(4)
C4 C5 1.398(4)
C5 C6 1.395(4)
C6 C7 1.391(4)
C7 C8 1.391(4)
C9 C10 1.398(4)
C10 C11 1.386(4)
C11 C12 1.389(5)
C12 C13 1.388(5)
C14 C15 1.398(4)
C15 C16 1.389(4)
C16 C17 1.391(4)
C17 C18 1.394(4)
C19 C20 1.404(4)
C19 C24 1.407(4)
C20 C21 1.389(4)
C21 C22 1.388(5)
C22 C23 1.396(5)
C23 C24 1.393(4)
C25 C26 1.397(4)
C25 C30 1.410(4)
C26 C27 1.402(4)
C27 C28 1.390(5)
C28 C29 1.396(5)
C29 C30 1.400(4)
C31 C32 1.398(4)
C31 C36 1.410(4)
C32 C33 1.395(4)
C33 C34 1.394(5)
C34 C35 1.400(5)
C35 C36 1.391(5)
C37 C38 1.401(4)
C37 C42 1.407(4)
C38 C39 1.394(4)
C39 C40 1.384(5)
C40 C41 1.392(5)
C41 C42 1.396(4)
C43 C48 1.405(4)
C43 C44 1.406(4)
C44 C45 1.397(4)
C45 C46 1.396(5)
C46 C47 1.393(5)
C47 C48 1.396(4)
C49 C54 1.399(4)
C49 C50 1.404(4)
C50 C51 1.398(4)
C51 C52 1.387(4)
C52 C53 1.397(4)
C53 C54 1.403(4)
N7 O2 1.251(4)
N7 O3 1.256(4)
N7 O1 1.258(3)

loop_
_geom_torsion_atom_site_label_1
_geom_torsion_atom_site_label_2
_geom_torsion_atom_site_label_3
_geom_torsion_atom_site_label_4
_geom_torsion
N4 Cu1 P1 C19 75.46(12)
N1 Cu1 P1 C19 154.80(12)
P2 Cu1 P1 C19 -52.57(11)
N4 Cu1 P1 C31 -41.58(12)
N1 Cu1 P1 C31 37.76(12)
P2 Cu1 P1 C31 -169.61(10)
N4 Cu1 P1 C25 -159.96(12)
N1 Cu1 P1 C25 -80.62(12)
P2 Cu1 P1 C25 72.01(11)
N4 Cu1 P2 C43 -167.44(12)
N1 Cu1 P2 C43 100.21(13)
P1 Cu1 P2 C43 -45.77(11)
N4 Cu1 P2 C49 68.02(12)
N1 Cu1 P2 C49 -24.33(13)
P1 Cu1 P2 C49 -170.31(10)
N4 Cu1 P2 C37 -48.94(12)
N1 Cu1 P2 C37 -141.29(13)
P1 Cu1 P2 C37 72.73(11)
N4 Cu1 N1 C1 15.37(18)
P2 Cu1 N1 C1 126.04(16)
P1 Cu1 N1 C1 -80.68(18)
N4 Cu1 N1 C3 175.6(2)
P2 Cu1 N1 C3 -73.7(2)
P1 Cu1 N1 C3 79.6(2)
N1 Cu1 N4 C8 179.6(3)
P2 Cu1 N4 C8 55.3(2)
P1 Cu1 N4 C8 -81.8(2)
N1 Cu1 N4 C4 -13.60(18)
P2 Cu1 N4 C4 -137.89(17)
P1 Cu1 N4 C4 84.96(18)
C2 N2 C1 N1 -4.3(4)
C2 N2 C1 C4 173.6(2)
C3 N1 C1 N2 -1.3(4)
Cu1 N1 C1 N2 162.7(2)
C3 N1 C1 C4 -179.1(2)
Cu1 N1 C1 C4 -15.2(3)
C1 N2 C2 N3 5.4(4)
C1 N2 C2 C9 -171.4(2)
C3 N3 C2 N2 -0.7(4)
C3 N3 C2 C9 175.9(2)
C2 N3 C3 N1 -5.7(4)
C2 N3 C3 C14 176.1(2)
C1 N1 C3 N3 6.6(4)
Cu1 N1 C3 N3 -153.3(2)
C1 N1 C3 C14 -175.2(2)
Cu1 N1 C3 C14 24.8(4)
C8 N4 C4 C5 1.5(4)
Cu1 N4 C4 C5 -166.8(2)
C8 N4 C4 C1 178.1(2)
Cu1 N4 C4 C1 9.9(3)
N2 C1 C4 N4 -174.2(2)
N1 C1 C4 N4 3.9(4)
N2 C1 C4 C5 2.6(4)
N1 C1 C4 C5 -179.4(2)
N4 C4 C5 C6 -2.4(4)
C1 C4 C5 C6 -178.9(3)
C4 C5 C6 C7 0.9(4)
C5 C6 C7 C8 1.3(5)
C4 N4 C8 C7 0.9(4)
Cu1 N4 C8 C7 167.3(2)
C6 C7 C8 N4 -2.3(5)
C13 N5 C9 C10 0.9(4)
C13 N5 C9 C2 -177.4(3)
N2 C2 C9 N5 -174.4(2)
N3 C2 C9 N5 8.7(4)
N2 C2 C9 C10 7.3(4)
N3 C2 C9 C10 -169.6(3)
N5 C9 C10 C11 -0.8(4)
C2 C9 C10 C11 177.4(3)
C9 C10 C11 C12 -0.2(4)
C10 C11 C12 C13 1.0(5)
C9 N5 C13 C12 0.0(5)
C11 C12 C13 N5 -0.9(5)
C18 N6 C14 C15 -1.5(4)
C18 N6 C14 C3 179.0(3)
N3 C3 C14 N6 -172.6(2)
N1 C3 C14 N6 9.1(4)
N3 C3 C14 C15 7.8(4)
N1 C3 C14 C15 -170.5(2)
N6 C14 C15 C16 -0.4(4)
C3 C14 C15 C16 179.2(3)
C14 C15 C16 C17 1.7(4)
C15 C16 C17 C18 -1.1(5)
C14 N6 C18 C17 2.1(4)
C16 C17 C18 N6 -0.9(5)
C31 P1 C19 C20 147.1(2)
C25 P1 C19 C20 -103.6(2)
Cu1 P1 C19 C20 27.7(3)
C31 P1 C19 C24 -34.2(3)
C25 P1 C19 C24 75.1(3)
Cu1 P1 C19 C24 -153.6(2)
C24 C19 C20 C21 -2.2(4)
P1 C19 C20 C21 176.6(2)
C19 C20 C21 C22 0.9(5)
C20 C21 C22 C23 1.3(5)
C21 C22 C23 C24 -2.2(5)
C22 C23 C24 C19 0.9(5)
C20 C19 C24 C23 1.3(4)
P1 C19 C24 C23 -177.4(2)
C19 P1 C25 C26 133.5(2)
C31 P1 C25 C26 -116.8(2)
Cu1 P1 C25 C26 4.0(3)
C19 P1 C25 C30 -45.0(3)
C31 P1 C25 C30 64.7(3)
Cu1 P1 C25 C30 -174.5(2)
C30 C25 C26 C27 0.0(5)
P1 C25 C26 C27 -178.5(2)
C25 C26 C27 C28 0.0(5)
C26 C27 C28 C29 0.3(5)
C27 C28 C29 C30 -0.7(5)
C28 C29 C30 C25 0.7(5)
C26 C25 C30 C29 -0.4(4)
P1 C25 C30 C29 178.1(2)
C19 P1 C31 C32 151.2(2)
C25 P1 C31 C32 41.5(3)
Cu1 P1 C31 C32 -85.3(2)
C19 P1 C31 C36 -38.7(3)
C25 P1 C31 C36 -148.5(2)
Cu1 P1 C31 C36 84.7(2)
C36 C31 C32 C33 -0.1(4)
P1 C31 C32 C33 170.3(2)
C31 C32 C33 C34 -0.6(4)
C32 C33 C34 C35 1.5(4)
C33 C34 C35 C36 -1.7(5)
C34 C35 C36 C31 1.0(5)
C32 C31 C36 C35 -0.1(4)
P1 C31 C36 C35 -170.1(2)
C43 P2 C37 C38 -161.6(2)
C49 P2 C37 C38 -52.9(2)
Cu1 P2 C37 C38 72.3(2)
C43 P2 C37 C42 25.6(3)
C49 P2 C37 C42 134.3(2)
Cu1 P2 C37 C42 -100.5(2)
C42 C37 C38 C39 -0.1(4)
P2 C37 C38 C39 -173.2(2)
C37 C38 C39 C40 1.5(5)
C38 C39 C40 C41 -1.7(5)
C39 C40 C41 C42 0.5(5)
C40 C41 C42 C37 0.9(5)
C38 C37 C42 C41 -1.0(4)
P2 C37 C42 C41 171.8(2)
C49 P2 C43 C48 -17.0(3)
C37 P2 C43 C48 89.5(3)
Cu1 P2 C43 C48 -147.2(2)
C49 P2 C43 C44 161.1(2)
C37 P2 C43 C44 -92.4(2)
Cu1 P2 C43 C44 31.0(3)
C48 C43 C44 C45 -0.4(4)
P2 C43 C44 C45 -178.7(2)
C43 C44 C45 C46 1.4(5)
C44 C45 C46 C47 -1.4(5)
C45 C46 C47 C48 0.4(5)
C46 C47 C48 C43 0.5(5)
C44 C43 C48 C47 -0.5(4)
P2 C43 C48 C47 177.6(2)
C43 P2 C49 C54 -111.2(2)
C37 P2 C49 C54 141.5(2)
Cu1 P2 C49 C54 19.1(2)
C43 P2 C49 C50 68.6(2)
C37 P2 C49 C50 -38.7(3)
Cu1 P2 C49 C50 -161.13(19)
C54 C49 C50 C51 0.8(4)
P2 C49 C50 C51 -179.0(2)
C49 C50 C51 C52 -1.3(4)
C50 C51 C52 C53 1.0(4)
C51 C52 C53 C54 -0.2(4)
C50 C49 C54 C53 -0.1(4)
P2 C49 C54 C53 179.7(2)
C52 C53 C54 C49 -0.2(4)
